data_1547904
loop_
_publ_author_name
'Rawe, Benjamin W.'
'Scott, Michael R.'
'Brown, Christopher M.'
'MacKenzie, Harvey K.'
'Gates, Derek P.'

_publ_section_title
;
 Poly(p-phenylenediethynylene phosphine)s and Related \p-Conjugated
 Phosphine--Diyne Polymers: Synthesis, Characterization and Photophysical
 Properties
;
_journal_issue 22
_journal_name_full Macromolecules
_journal_page_first 8916
_journal_paper_doi 10.1021/acs.macromol.7b01933
_journal_volume 50
_journal_year 2017
_chemical_absolute_configuration unk
_chemical_formula_moiety 'C26 H15 O P'
_chemical_formula_sum 'C26 H15 O P'
_chemical_formula_weight 374.38
_space_group_crystal_system orthorhombic
_space_group_IT_number 33
_space_group_name_Hall 'P 2c -2n'
_space_group_name_H-M_alt 'P n a 21'
_symmetry_Int_Tables_number 33
_symmetry_space_group_name_Hall 'P 2c -2n'
_symmetry_space_group_name_H-M 'P n a 21'
_audit_creation_date 2017-03-02
_audit_creation_method
;
Olex2 1.2
(compiled 2017.02.23 svn.r3390 for OlexSys, GUI svn.r5320)
;
_cell_angle_alpha 90
_cell_angle_beta 90
_cell_angle_gamma 90
_cell_formula_units_Z 4
_cell_length_a 13.2917(18)
_cell_length_b 7.5342(10)
_cell_length_c 19.659(3)
_cell_measurement_reflns_used 8941
_cell_measurement_temperature 100
_cell_measurement_theta_max 30.41
_cell_measurement_theta_min 2.90
_cell_volume 1968.7(5)
_computing_cell_refinement 'SAINT v8.34A (Bruker, 2013)'
_computing_data_reduction 'SAINT v8.34A (Bruker, 2013)'
_computing_molecular_graphics 'Olex2 (Dolomanov et al., 2009)'
_computing_publication_material 'Olex2 (Dolomanov et al., 2009)'
_computing_structure_refinement 'olex2.refine (Bourhis et al., 2015)'
_diffrn_ambient_temperature 100
_diffrn_detector 'Bruker APEX2 area detector'
_diffrn_detector_area_resol_mean 7.9
_diffrn_detector_type 'Bruker-Nonius APEXII CCD area detector'
_diffrn_measured_fraction_theta_full 0.9718
_diffrn_measured_fraction_theta_max 0.9685
_diffrn_measurement_device 'Bruker-Nonius APEXII CCD area detector and D8 diffractometer'
_diffrn_measurement_device_type 'Bruker D8 diffractometer'
_diffrn_measurement_method '\w and \f scans'
_diffrn_radiation_monochromator 'TRIUMPH curved-crystal'
_diffrn_radiation_probe x-ray
_diffrn_radiation_type 'Mo K\a'
_diffrn_radiation_wavelength 0.71073
_diffrn_reflns_av_R_equivalents 0.0307
_diffrn_reflns_av_unetI/netI 0.0270
_diffrn_reflns_limit_h_max 19
_diffrn_reflns_limit_h_min -18
_diffrn_reflns_limit_k_max 10
_diffrn_reflns_limit_k_min -10
_diffrn_reflns_limit_l_max 27
_diffrn_reflns_limit_l_min -28
_diffrn_reflns_number 22859
_diffrn_reflns_theta_full 30.6100
_diffrn_reflns_theta_max 30.61
_diffrn_reflns_theta_min 2.07
_diffrn_source 'sealed X-ray tube'
_diffrn_standards_number 0
_exptl_absorpt_coefficient_mu 0.153
_exptl_absorpt_correction_T_max 0.7461
_exptl_absorpt_correction_T_min 0.6875
_exptl_absorpt_correction_type multi-scan
_exptl_absorpt_process_details
;
SADABS-2014/5 (Bruker,2014/5) was used for absorption correction.
wR2(int) was 0.1059 before and 0.0428 after correction.
The Ratio of minimum to maximum transmission is 0.9215.
The \l/2 correction factor is 0.00150.
;
_exptl_crystal_density_diffrn 1.2630
_exptl_crystal_description square
_exptl_crystal_F_000 776.7332
_exptl_crystal_size_max 0.3
_exptl_crystal_size_mid 0.1
_exptl_crystal_size_min 0.1
_refine_diff_density_max 0.6129
_refine_diff_density_min -0.2341
_refine_diff_density_rms 0.0540
_refine_ls_abs_structure_details 'Flack, H. D. (1983). Acta Cryst. A39, 876-881.'
_refine_ls_abs_structure_Flack 0.44(12)
_refine_ls_d_res_high 0.6979
_refine_ls_d_res_low 9.8297
_refine_ls_goodness_of_fit_ref 1.0391
_refine_ls_hydrogen_treatment constr
_refine_ls_matrix_type full
_refine_ls_number_constraints 30
_refine_ls_number_parameters 253
_refine_ls_number_reflns 5868
_refine_ls_number_restraints 1
_refine_ls_restrained_S_all 1.0391
_refine_ls_R_factor_all 0.0423
_refine_ls_R_factor_gt 0.0386
_refine_ls_shift/su_max 0.0000
_refine_ls_shift/su_mean 0.0000
_refine_ls_structure_factor_coef Fsqd
_refine_ls_weighting_details 'w=1/[\s^2^(Fo^2^)+(0.0650P)^2^+0.3471P] where P=(Fo^2^+2Fc^2^)/3'
_refine_ls_weighting_scheme calc
_refine_ls_wR_factor_gt 0.1025
_refine_ls_wR_factor_ref 0.1054
_reflns_Friedel_coverage 0.946
_reflns_limit_h_max 18
_reflns_limit_h_min -18
_reflns_limit_k_max 10
_reflns_limit_k_min -10
_reflns_limit_l_max 27
_reflns_limit_l_min -28
_reflns_number_gt 5440
_reflns_number_total 5868
_reflns_threshold_expression I>=2u(I)
_cod_data_source_file ma7b01933_si_002.cif
_cod_data_source_block dg435ort_b
_cod_depositor_comments
;
The following automatic conversions were performed:

'_diffrn_radiation_probe' value 'X-ray' changed to 'x-ray' according
to
/home/data/users/saulius/crontab/automatic-downloads/rss-feeds/ACS/lib/dictionaries/cif_core.dic
dictionary named 'cif_core.dic' version 2.4.2 from 2011-04-26.

'_exptl_absorpt_correction_type' value 'Multi-scan' changed to
'multi-scan' according to
/home/data/users/saulius/crontab/automatic-downloads/rss-feeds/ACS/lib/dictionaries/cif_core.dic
dictionary named 'cif_core.dic' version 2.4.2 from 2011-04-26.

Automatic conversion script
Id: cif_fix_values 4973 2017-02-22 13:04:09Z antanas 

 Adding full bibliography for 1547902--1547904.cif.
;
_cod_original_sg_symbol_Hall ' P 2c -2n'
_cod_database_code 1547904
_olex2_refinement_description
;
1. Fixed Uiso
 At 1.2 times of:
  All C(H) groups
2.a Aromatic/amide H refined with riding coordinates:
 C22(H22), C23(H23), C24(H24), C25(H25), C26(H26), C18(H18), C17(H17),
 C15(H15), C14(H14), C8(H8), C7(H7), C5(H5), C4(H4)
2.b :
 C10(H10), C20(H20)
;
_olex2_submission_special_instructions 'No special instructions were received'

loop_
_space_group_symop_id
_space_group_symop_operation_xyz
1 x,y,z
2 -x,-y,z+1/2
3 -x+1/2,y+1/2,z+1/2
4 x+1/2,-y+1/2,z

loop_
_atom_site_label
_atom_site_type_symbol
_atom_site_fract_x
_atom_site_fract_y
_atom_site_fract_z
_atom_site_U_iso_or_equiv
_atom_site_adp_type
_atom_site_occupancy
_atom_site_refinement_flags_posn
P1 P 0.53484(2) 0.31406(4) 0.50611(3) 0.01817(8) Uani 1.000000 .
O1 O 0.57114(7) 0.12667(12) 0.50943(7) 0.0240(2) Uani 1.000000 .
C13 C 0.32337(12) 0.3791(2) 0.67396(8) 0.0211(3) Uani 1.000000 .
C26 C 0.73316(10) 0.41442(18) 0.49549(8) 0.0234(3) Uani 1.000000 .
C16 C 0.17575(13) 0.3579(2) 0.77502(8) 0.0246(3) Uani 1.000000 .
C15 C 0.14969(13) 0.3445(2) 0.70630(8) 0.0269(3) Uani 1.000000 .
C12 C 0.39723(13) 0.3788(2) 0.62098(8) 0.0224(3) Uani 1.000000 .
C21 C 0.63453(8) 0.47384(15) 0.50447(9) 0.0182(2) Uani 1.000000 .
C11 C 0.45604(12) 0.3717(2) 0.57360(8) 0.0230(3) Uani 1.000000 .
C4 C 0.35879(13) 0.3418(2) 0.26512(8) 0.0274(3) Uani 1.000000 .
C9 C 0.11054(15) 0.3936(2) 0.17554(9) 0.0308(4) Uani 1.000000 .
C23 C 0.69462(10) 0.77773(17) 0.50853(11) 0.0264(3) Uani 1.000000 .
C25 C 0.81144(10) 0.5362(2) 0.49258(9) 0.0306(4) Uani 1.000000 .
C2 C 0.40188(13) 0.3616(2) 0.38744(9) 0.0239(3) Uani 1.000000 .
C14 C 0.22281(13) 0.3563(2) 0.65630(8) 0.0266(3) Uani 1.000000 .
C22 C 0.61579(9) 0.65634(17) 0.51144(9) 0.0227(3) Uani 1.000000 .
C19 C 0.09719(13) 0.3450(3) 0.82710(9) 0.0296(4) Uani 1.000000 .
C3 C 0.32982(13) 0.3674(2) 0.33289(8) 0.0224(3) Uani 1.000000 .
C17 C 0.27693(13) 0.3840(3) 0.79280(8) 0.0277(4) Uani 1.000000 .
C10 C 0.04829(16) 0.4143(3) 0.13437(10) 0.0382(4) Uani 1.000000 .
C6 C 0.18655(14) 0.3791(2) 0.22909(8) 0.0243(3) Uani 1.000000 .
C24 C 0.79202(11) 0.71731(19) 0.49882(11) 0.0291(3) Uani 1.000000 .
C5 C 0.28719(15) 0.3489(3) 0.21321(8) 0.0296(4) Uani 1.000000 .
C1 C 0.45854(13) 0.3543(2) 0.43507(9) 0.0228(3) Uani 1.000000 .
C18 C 0.34981(13) 0.3944(2) 0.74281(8) 0.0268(3) Uani 1.000000 .
C8 C 0.22793(14) 0.3958(3) 0.34872(8) 0.0298(4) Uani 1.000000 .
C7 C 0.15751(14) 0.4009(2) 0.29702(9) 0.0300(4) Uani 1.000000 .
C20 C 0.03188(15) 0.3336(4) 0.86601(11) 0.0472(6) Uani 1.000000 .
H22 H 0.55032(9) 0.69635(17) 0.51804(9) 0.0273(3) Uiso 1.000000 R
H23 H 0.68200(10) 0.89856(17) 0.51308(11) 0.0317(3) Uiso 1.000000 R
H24 H 0.84480(11) 0.79811(19) 0.49646(11) 0.0349(4) Uiso 1.000000 R
H25 H 0.87712(10) 0.4968(2) 0.48644(9) 0.0367(5) Uiso 1.000000 R
H26 H 0.74637(10) 0.29366(18) 0.49148(8) 0.0280(4) Uiso 1.000000 R
H18 H 0.41675(13) 0.4116(2) 0.75487(8) 0.0322(4) Uiso 1.000000 R
H17 H 0.29498(13) 0.3944(3) 0.83833(8) 0.0333(4) Uiso 1.000000 R
H15 H 0.08279(13) 0.3275(2) 0.69408(8) 0.0323(4) Uiso 1.000000 R
H14 H 0.20462(13) 0.3489(2) 0.61071(8) 0.0319(4) Uiso 1.000000 R
H8 H 0.20803(14) 0.4110(3) 0.39370(8) 0.0358(4) Uiso 1.000000 R
H7 H 0.09006(14) 0.4191(2) 0.30748(9) 0.0361(4) Uiso 1.000000 R
H5 H 0.30668(15) 0.3335(3) 0.16816(8) 0.0356(4) Uiso 1.000000 R
H4 H 0.42590(13) 0.3200(2) 0.25465(8) 0.0328(4) Uiso 1.000000 R
H10 H -0.00127(16) 0.4308(3) 0.10159(10) 0.0458(5) Uiso 1.000000 R
H20 H -0.02047(15) 0.3245(4) 0.89720(11) 0.0566(7) Uiso 1.000000 R

loop_
_atom_site_aniso_label
_atom_site_aniso_U_11
_atom_site_aniso_U_22
_atom_site_aniso_U_33
_atom_site_aniso_U_12
_atom_site_aniso_U_13
_atom_site_aniso_U_23
P1 0.01549(13) 0.01839(14) 0.02061(14) 0.00269(10) -0.00007(15) 0.00150(16)
O1 0.0211(4) 0.0189(4) 0.0320(5) 0.0038(3) 0.0014(5) 0.0032(5)
C13 0.0210(7) 0.0200(7) 0.0223(7) 0.0016(5) 0.0024(6) 0.0003(5)
C26 0.0201(5) 0.0185(6) 0.0315(8) 0.0034(4) 0.0019(5) 0.0001(5)
C16 0.0227(7) 0.0273(8) 0.0239(7) 0.0045(6) 0.0013(6) 0.0023(6)
C15 0.0199(7) 0.0367(9) 0.0241(7) -0.0025(6) 0.0017(6) -0.0005(6)
C12 0.0221(7) 0.0225(8) 0.0226(7) 0.0031(6) 0.0010(6) 0.0001(5)
C21 0.0173(5) 0.0196(5) 0.0176(5) 0.0024(4) 0.0003(6) 0.0007(6)
C11 0.0214(7) 0.0227(8) 0.0248(7) 0.0014(6) 0.0004(6) 0.0019(6)
C4 0.0252(7) 0.0325(8) 0.0244(7) -0.0005(6) 0.0001(6) 0.0011(6)
C9 0.0360(9) 0.0256(8) 0.0308(8) 0.0058(7) -0.0016(7) 0.0014(6)
C23 0.0264(6) 0.0187(6) 0.0341(7) 0.0031(4) -0.0013(8) -0.0015(7)
C25 0.0168(6) 0.0240(7) 0.0510(12) 0.0025(5) 0.0032(6) 0.0001(7)
C2 0.0235(8) 0.0202(7) 0.0279(8) 0.0003(6) 0.0001(6) 0.0001(6)
C14 0.0247(8) 0.0349(9) 0.0203(7) -0.0010(6) 0.0020(6) -0.0033(6)
C22 0.0191(5) 0.0217(6) 0.0275(7) 0.0056(4) -0.0001(6) -0.0017(6)
C19 0.0254(8) 0.0343(9) 0.0292(8) 0.0087(6) -0.0038(6) 0.0055(7)
C3 0.0251(8) 0.0184(7) 0.0237(7) 0.0012(5) -0.0056(6) 0.0007(5)
C17 0.0254(8) 0.0380(9) 0.0198(7) 0.0029(7) -0.0015(6) 0.0013(6)
C10 0.0455(10) 0.0369(10) 0.0322(9) 0.0061(8) -0.0098(8) -0.0050(7)
C6 0.0305(8) 0.0192(7) 0.0234(7) 0.0023(6) -0.0071(6) -0.0007(5)
C24 0.0227(6) 0.0233(6) 0.0414(10) -0.0023(5) 0.0003(7) 0.0016(7)
C5 0.0333(9) 0.0352(9) 0.0205(7) -0.0010(7) -0.0015(6) 0.0002(6)
C1 0.0194(7) 0.0238(8) 0.0254(7) 0.0012(5) -0.0010(5) -0.0003(6)
C18 0.0197(7) 0.0369(8) 0.0239(7) 0.0027(6) -0.0010(5) 0.0003(6)
C8 0.0290(9) 0.0371(9) 0.0234(7) 0.0093(7) -0.0027(6) -0.0046(6)
C7 0.0265(7) 0.0359(9) 0.0277(7) 0.0090(7) -0.0043(6) -0.0033(7)
C20 0.0320(10) 0.0783(18) 0.0312(9) 0.0117(10) 0.0025(7) 0.0162(10)

loop_
_atom_type_symbol
_atom_type_scat_dispersion_real
_atom_type_scat_dispersion_imag
_atom_type_scat_Cromer_Mann_a1
_atom_type_scat_Cromer_Mann_a2
_atom_type_scat_Cromer_Mann_a3
_atom_type_scat_Cromer_Mann_a4
_atom_type_scat_Cromer_Mann_b1
_atom_type_scat_Cromer_Mann_b2
_atom_type_scat_Cromer_Mann_b3
_atom_type_scat_Cromer_Mann_b4
_atom_type_scat_Cromer_Mann_c
_atom_type_scat_source
_atom_type_scat_dispersion_source
H 0.00000 0.00000 0.49300 0.32291 0.14019 0.04081 10.51090 26.12570 3.14236 57.79970 0.0030380000826 'International Tables Volume C Table 6.1.1.4 (pp. 500-502)' 'Henke, Gullikson and Davis, At. Data and Nucl. Data Tables, 1993, 54, 2'
C 0.00347 0.00161 2.31000 1.02000 1.58860 0.86500 20.84390 10.20750 0.56870 51.65120 0.215599998832 'International Tables Volume C Table 6.1.1.4 (pp. 500-502)' 'Henke, Gullikson and Davis, At. Data and Nucl. Data Tables, 1993, 54, 2'
O 0.01158 0.00611 3.04850 2.28680 1.54630 0.86700 13.27710 5.70110 0.32390 32.90890 0.250800013542 'International Tables Volume C Table 6.1.1.4 (pp. 500-502)' 'Henke, Gullikson and Davis, At. Data and Nucl. Data Tables, 1993, 54, 2'
P 0.10434 0.09671 6.43450 4.17910 1.78000 1.49080 1.90670 27.15700 0.52600 68.16450 1.11489999294 'International Tables Volume C Table 6.1.1.4 (pp. 500-502)' 'Henke, Gullikson and Davis, At. Data and Nucl. Data Tables, 1993, 54, 2'

loop_
_geom_angle_atom_site_label_1
_geom_angle_atom_site_label_2
_geom_angle_atom_site_label_3
_geom_angle
C21 P1 O1 113.41(5)
C11 P1 O1 113.31(8)
C11 P1 C21 106.90(8)
C1 P1 O1 112.66(8)
C1 P1 C21 107.32(8)
C1 P1 C11 102.45(6)
C14 C13 C12 118.50(15)
C18 C13 C12 122.02(15)
C18 C13 C14 119.43(15)
C25 C26 C21 119.79(12)
H26 C26 C21 120.11(7)
H26 C26 C25 120.11(8)
C19 C16 C15 119.58(15)
C17 C16 C15 119.22(16)
C17 C16 C19 121.20(15)
C14 C15 C16 120.47(15)
H15 C15 C16 119.76(10)
H15 C15 C14 119.76(10)
C11 C12 C13 175.88(18)
C26 C21 P1 118.78(9)
C22 C21 P1 121.69(9)
C22 C21 C26 119.52(11)
C12 C11 P1 168.03(16)
C5 C4 C3 120.17(16)
H4 C4 C3 119.91(10)
H4 C4 C5 119.91(10)
C6 C9 C10 176.2(2)
C24 C23 C22 119.55(12)
H23 C23 C22 120.23(7)
H23 C23 C24 120.23(8)
C24 C25 C26 120.30(13)
H25 C25 C26 119.85(8)
H25 C25 C24 119.85(8)
C1 C2 C3 176.90(18)
C15 C14 C13 120.32(15)
H14 C14 C13 119.84(10)
H14 C14 C15 119.84(10)
C23 C22 C21 120.39(11)
H22 C22 C21 119.81(7)
H22 C22 C23 119.81(7)
C20 C19 C16 176.9(2)
C2 C3 C4 121.47(16)
C8 C3 C4 119.77(15)
C8 C3 C2 118.75(15)
C18 C17 C16 120.16(15)
H17 C17 C16 119.92(10)
H17 C17 C18 119.92(10)
H10 C10 C9 180.0
C5 C6 C9 120.95(16)
C7 C6 C9 119.16(17)
C7 C6 C5 119.87(15)
C25 C24 C23 120.44(13)
H24 C24 C23 119.78(8)
H24 C24 C25 119.78(8)
C6 C5 C4 119.82(15)
H5 C5 C4 120.09(10)
H5 C5 C6 120.09(10)
C2 C1 P1 172.17(17)
C17 C18 C13 120.38(15)
H18 C18 C13 119.81(9)
H18 C18 C17 119.81(10)
C7 C8 C3 119.58(16)
H8 C8 C3 120.21(10)
H8 C8 C7 120.21(11)
C8 C7 C6 120.77(17)
H7 C7 C6 119.62(10)
H7 C7 C8 119.62(11)
H20 C20 C19 180.0

loop_
_geom_bond_atom_site_label_1
_geom_bond_atom_site_label_2
_geom_bond_distance
P1 O1 1.4934(10)
P1 C21 1.7905(12)
P1 C11 1.7453(17)
P1 C1 1.7524(18)
C13 C12 1.431(2)
C13 C14 1.392(2)
C13 C18 1.403(2)
C26 C21 1.3965(16)
C26 C25 1.389(2)
C26 H26 0.9300
C16 C15 1.398(2)
C16 C19 1.466(2)
C16 C17 1.403(2)
C15 C14 1.385(2)
C15 H15 0.9300
C12 C11 1.217(2)
C21 C22 1.4041(17)
C4 C3 1.400(2)
C4 C5 1.396(2)
C4 H4 0.9300
C9 C10 1.168(3)
C9 C6 1.463(2)
C23 C22 1.3920(18)
C23 C24 1.3855(18)
C23 H23 0.9300
C25 C24 1.394(2)
C25 H25 0.9300
C2 C3 1.438(2)
C2 C1 1.203(2)
C14 H14 0.9300
C22 H22 0.9300
C19 C20 1.160(3)
C3 C8 1.406(3)
C17 C18 1.382(2)
C17 H17 0.9300
C10 H10 0.9300
C6 C5 1.392(3)
C6 C7 1.400(2)
C24 H24 0.9300
C5 H5 0.9300
C18 H18 0.9300
C8 C7 1.382(2)
C8 H8 0.9300
C7 H7 0.9300
C20 H20 0.9300
